data_4506145
loop_
_publ_author_name
'Batsanov, Andrei S.'
'Howard, Judith A. K.'
'Albesa-Jov\'e, David'
'Collings, Jonathan C.'
'Liu, Zhiqiang'
'Mkhalid, Ibraheem A. I.'
'Thibault, Marie-H\'el\`ene'
'Marder, Todd B.'

_publ_section_title
;
 Structural Versatility of
 Pyrene-2-(4,4,5,5-tetramethyl-[1,3,2]dioxaborolane) and
 Pyrene-2,7-bis(4,4,5,5-tetramethyl-[1,3,2]dioxaborolane)
;
_journal_issue 6
_journal_name_full 'Crystal Growth &amp; Design'
_journal_page_first 2794
_journal_paper_doi 10.1021/cg201554t
_journal_volume 12
_journal_year 2012
_chemical_formula_moiety 'C28 H32 B2 O4,2(C6 F6)'
_chemical_formula_sum 'C40 H32 B2 F12 O4'
_chemical_formula_weight 826.28
_chemical_name_systematic
; pyrene-2,7-bis(4,4,5,5-tetramethyl-[1,3,2]dioxaborolane) :
hexafluorobenzene, 1:2 complex  
;
_space_group_IT_number 2
_symmetry_cell_setting triclinic
_symmetry_space_group_name_Hall '-P 1'
_symmetry_space_group_name_H-M 'P -1'
_atom_sites_solution_hydrogens geom
_atom_sites_solution_primary direct
_atom_sites_solution_secondary difmap
_audit_creation_method SHELXL-97
_cell_angle_alpha 76.707(6)
_cell_angle_beta 80.150(6)
_cell_angle_gamma 81.976(7)
_cell_formula_units_Z 1
_cell_length_a 6.9162(3)
_cell_length_b 11.7567(5)
_cell_length_c 11.8539(5)
_cell_measurement_reflns_used 7120
_cell_measurement_temperature 120(2)
_cell_measurement_theta_max 30.00
_cell_measurement_theta_min 2.24
_cell_volume 919.14(7)
_computing_cell_refinement 'SAINT version 6.45A (Bruker, 2003)'
_computing_data_collection 'SMART version 5.625 (Bruker, 2001)'
_computing_data_reduction 'SAINT version 6.45A (Bruker, 2003)'
_computing_molecular_graphics 'SHELXTL version 6.14 (Bruker, 2003)'
_computing_publication_material 'SHELXTL version 6.14 (Bruker, 2003)'
_computing_structure_refinement 'SHELXTL version 6.14 (Bruker, 2003)'
_computing_structure_solution 'SHELXTL version 6.14 (Bruker, 2003)'
_diffrn_ambient_temperature 120(2)
_diffrn_detector_area_resol_mean 5.6
_diffrn_measured_fraction_theta_full 0.999
_diffrn_measured_fraction_theta_max 0.999
_diffrn_measurement_device_type 'Bruker SMART 6000 CCD area detector'
_diffrn_measurement_method '\w scans'
_diffrn_radiation_monochromator graphite
_diffrn_radiation_source 'fine-focus sealed tube'
_diffrn_radiation_type MoK\a
_diffrn_radiation_wavelength 0.71073
_diffrn_reflns_av_R_equivalents 0.0280
_diffrn_reflns_av_sigmaI/netI 0.0272
_diffrn_reflns_limit_h_max 9
_diffrn_reflns_limit_h_min -9
_diffrn_reflns_limit_k_max 16
_diffrn_reflns_limit_k_min -16
_diffrn_reflns_limit_l_max 16
_diffrn_reflns_limit_l_min -16
_diffrn_reflns_number 16830
_diffrn_reflns_theta_full 30.00
_diffrn_reflns_theta_max 30.00
_diffrn_reflns_theta_min 1.78
_diffrn_standards_number 0
_exptl_absorpt_coefficient_mu 0.135
_exptl_absorpt_correction_type none
_exptl_crystal_colour colourless
_exptl_crystal_density_diffrn 1.493
_exptl_crystal_density_method 'not measured'
_exptl_crystal_description 'irregular plate'
_exptl_crystal_F_000 422
_exptl_crystal_size_max 0.50
_exptl_crystal_size_mid 0.20
_exptl_crystal_size_min 0.14
_refine_diff_density_max 0.403
_refine_diff_density_min -0.176
_refine_diff_density_rms 0.051
_refine_ls_extinction_method none
_refine_ls_goodness_of_fit_ref 1.030
_refine_ls_hydrogen_treatment refall
_refine_ls_matrix_type full
_refine_ls_number_parameters 326
_refine_ls_number_reflns 5361
_refine_ls_number_restraints 0
_refine_ls_restrained_S_all 1.030
_refine_ls_R_factor_all 0.0504
_refine_ls_R_factor_gt 0.0408
_refine_ls_shift/su_max 0.001
_refine_ls_shift/su_mean 0.000
_refine_ls_structure_factor_coef Fsqd
_refine_ls_weighting_details 'calc w=1/[\s^2^(Fo^2^)+(0.0690P)^2^+0.1662P] where P=(Fo^2^+2Fc^2^)/3'
_refine_ls_weighting_scheme calc
_refine_ls_wR_factor_gt 0.1124
_refine_ls_wR_factor_ref 0.1213
_reflns_number_gt 4381
_reflns_number_total 5361
_reflns_threshold_expression I>2\s(I)
_cod_data_source_file cg201554t_si_002.cif
_cod_data_source_block 1.2HFB
_cod_depositor_comments
;
The following automatic conversions were performed:

'_symmetry_cell_setting' value 'Triclinic' changed to 'triclinic'
according to /home/saulius/struct/CIF-dictionaries/cif_core.dic
dictionary named 'cif_core.dic' version 2.4.1 from 2010-06-29.

Automatic conversion script
Id: cif_fix_values 1891 2012-01-12 08:04:46Z andrius 
;
_cod_database_code 4506145

loop_
_symmetry_equiv_pos_as_xyz
'x, y, z'
'-x, -y, -z'

loop_
_atom_site_label
_atom_site_type_symbol
_atom_site_fract_x
_atom_site_fract_y
_atom_site_fract_z
_atom_site_U_iso_or_equiv
_atom_site_adp_type
_atom_site_occupancy
_atom_site_symmetry_multiplicity
_atom_site_calc_flag
F1 F 0.40843(13) 0.32161(6) 0.08975(7) 0.0438(2) Uani 1 1 d
F2 F 0.74563(13) 0.23362(8) 0.18153(7) 0.0461(2) Uani 1 1 d
F3 F 0.83986(12) -0.00218(9) 0.23980(8) 0.0503(2) Uani 1 1 d
F4 F 0.59927(14) -0.15039(7) 0.20336(8) 0.0477(2) Uani 1 1 d
F5 F 0.26379(13) -0.06244(8) 0.11064(7) 0.0445(2) Uani 1 1 d
F6 F 0.16747(12) 0.17298(8) 0.05398(7) 0.0468(2) Uani 1 1 d
C15 C 0.45627(18) 0.20574(10) 0.11662(10) 0.0306(2) Uani 1 1 d
C16 C 0.62752(18) 0.16139(11) 0.16398(10) 0.0314(2) Uani 1 1 d
C17 C 0.67464(17) 0.04122(11) 0.19362(10) 0.0328(2) Uani 1 1 d
C18 C 0.55254(18) -0.03388(10) 0.17554(10) 0.0318(2) Uani 1 1 d
C19 C 0.38210(18) 0.01046(11) 0.12833(10) 0.0305(2) Uani 1 1 d
C20 C 0.33367(17) 0.13069(11) 0.09887(9) 0.0307(2) Uani 1 1 d
O1 O -0.04342(11) 0.40125(6) 0.28434(7) 0.02680(17) Uani 1 1 d
O2 O 0.20331(11) 0.49499(6) 0.31768(7) 0.02438(16) Uani 1 1 d
C1 C 0.17658(14) 0.16295(8) 0.37636(8) 0.02015(18) Uani 1 1 d
H1 H 0.062(2) 0.1653(13) 0.3429(13) 0.029(3) Uiso 1 1 d
C2 C 0.24425(14) 0.27004(8) 0.37626(8) 0.02089(18) Uani 1 1 d
C3 C 0.41616(15) 0.26752(8) 0.42459(9) 0.02162(19) Uani 1 1 d
H3 H 0.466(2) 0.3412(13) 0.4252(13) 0.031(3) Uiso 1 1 d
C4 C 0.69341(15) 0.15905(8) 0.52679(9) 0.02189(19) Uani 1 1 d
H4 H 0.740(2) 0.2369(13) 0.5244(13) 0.032(4) Uiso 1 1 d
C5 C 0.79016(14) 0.05584(8) 0.57566(9) 0.02108(18) Uani 1 1 d
H5 H 0.909(2) 0.0522(13) 0.6120(13) 0.032(4) Uiso 1 1 d
C6 C 0.51887(13) 0.16224(8) 0.47485(8) 0.01882(18) Uani 1 1 d
C7 C 0.44859(13) 0.05420(8) 0.47478(8) 0.01758(17) Uani 1 1 d
C8 C 0.27611(13) 0.05502(8) 0.42386(8) 0.01881(18) Uani 1 1 d
C9 C -0.11428(15) 0.52630(8) 0.26149(9) 0.02308(19) Uani 1 1 d
C10 C 0.07925(15) 0.58609(8) 0.24840(9) 0.02248(19) Uani 1 1 d
C11 C -0.21588(19) 0.55448(11) 0.15333(12) 0.0342(3) Uani 1 1 d
H11A H -0.261(2) 0.6380(15) 0.1323(14) 0.042(4) Uiso 1 1 d
H11B H -0.338(2) 0.5123(15) 0.1695(14) 0.042(4) Uiso 1 1 d
H11C H -0.130(3) 0.5320(16) 0.0871(16) 0.047(4) Uiso 1 1 d
C12 C -0.26160(18) 0.54752(10) 0.36749(11) 0.0322(2) Uani 1 1 d
H12A H -0.204(2) 0.5248(14) 0.4401(14) 0.038(4) Uiso 1 1 d
H12B H -0.319(2) 0.6311(15) 0.3573(14) 0.042(4) Uiso 1 1 d
H12C H -0.375(2) 0.4975(15) 0.3770(14) 0.041(4) Uiso 1 1 d
C13 C 0.18910(19) 0.60939(12) 0.12398(11) 0.0349(3) Uani 1 1 d
H13A H 0.316(3) 0.6308(16) 0.1279(15) 0.047(5) Uiso 1 1 d
H13B H 0.207(2) 0.5385(15) 0.0908(14) 0.041(4) Uiso 1 1 d
H13C H 0.115(2) 0.6733(15) 0.0725(15) 0.045(4) Uiso 1 1 d
C14 C 0.05522(19) 0.69591(10) 0.29806(12) 0.0318(2) Uani 1 1 d
H14A H -0.002(2) 0.6798(15) 0.3859(15) 0.043(4) Uiso 1 1 d
H14B H 0.184(2) 0.7251(14) 0.2871(14) 0.041(4) Uiso 1 1 d
H14C H -0.029(3) 0.7565(16) 0.2558(15) 0.047(4) Uiso 1 1 d
B B 0.13274(17) 0.39004(10) 0.32462(10) 0.0219(2) Uani 1 1 d

loop_
_atom_site_aniso_label
_atom_site_aniso_U_11
_atom_site_aniso_U_22
_atom_site_aniso_U_33
_atom_site_aniso_U_23
_atom_site_aniso_U_13
_atom_site_aniso_U_12
F1 0.0575(5) 0.0250(3) 0.0397(4) 0.0004(3) 0.0017(3) 0.0045(3)
F2 0.0479(5) 0.0511(5) 0.0445(4) -0.0160(4) -0.0024(4) -0.0181(4)
F3 0.0377(4) 0.0608(5) 0.0492(5) -0.0068(4) -0.0169(4) 0.0114(4)
F4 0.0602(5) 0.0261(4) 0.0489(5) -0.0051(3) -0.0020(4) 0.0102(3)
F5 0.0493(5) 0.0472(5) 0.0404(4) -0.0119(3) -0.0017(3) -0.0180(4)
F6 0.0342(4) 0.0559(5) 0.0427(4) 0.0038(4) -0.0119(3) 0.0046(3)
C15 0.0369(6) 0.0251(5) 0.0244(5) -0.0024(4) 0.0017(4) 0.0034(4)
C16 0.0345(6) 0.0335(6) 0.0255(5) -0.0086(4) 0.0005(4) -0.0039(4)
C17 0.0301(5) 0.0385(6) 0.0266(5) -0.0059(4) -0.0044(4) 0.0062(5)
C18 0.0388(6) 0.0255(5) 0.0268(5) -0.0054(4) -0.0003(4) 0.0055(4)
C19 0.0340(6) 0.0326(6) 0.0237(5) -0.0066(4) 0.0006(4) -0.0047(4)
C20 0.0291(5) 0.0356(6) 0.0227(5) -0.0020(4) -0.0027(4) 0.0038(4)
O1 0.0286(4) 0.0152(3) 0.0388(4) -0.0059(3) -0.0138(3) 0.0015(3)
O2 0.0259(3) 0.0178(3) 0.0293(4) 0.0005(3) -0.0122(3) -0.0006(3)
C1 0.0202(4) 0.0190(4) 0.0203(4) -0.0026(3) -0.0039(3) -0.0001(3)
C2 0.0226(4) 0.0182(4) 0.0203(4) -0.0028(3) -0.0028(3) 0.0004(3)
C3 0.0247(4) 0.0168(4) 0.0227(4) -0.0029(3) -0.0043(3) -0.0012(3)
C4 0.0230(4) 0.0185(4) 0.0250(4) -0.0039(3) -0.0056(4) -0.0034(3)
C5 0.0204(4) 0.0195(4) 0.0239(4) -0.0041(3) -0.0053(3) -0.0023(3)
C6 0.0198(4) 0.0171(4) 0.0195(4) -0.0036(3) -0.0029(3) -0.0017(3)
C7 0.0183(4) 0.0162(4) 0.0171(4) -0.0029(3) -0.0012(3) -0.0011(3)
C8 0.0187(4) 0.0185(4) 0.0185(4) -0.0034(3) -0.0023(3) -0.0010(3)
C9 0.0255(4) 0.0160(4) 0.0286(5) -0.0043(3) -0.0094(4) 0.0010(3)
C10 0.0246(4) 0.0170(4) 0.0248(4) -0.0004(3) -0.0084(4) 0.0006(3)
C11 0.0372(6) 0.0300(5) 0.0393(6) -0.0088(5) -0.0212(5) 0.0044(5)
C12 0.0295(5) 0.0260(5) 0.0378(6) -0.0045(4) 0.0001(4) -0.0021(4)
C13 0.0333(6) 0.0349(6) 0.0291(5) 0.0035(5) -0.0021(4) 0.0010(5)
C14 0.0363(6) 0.0194(5) 0.0426(6) -0.0066(4) -0.0130(5) -0.0033(4)
B 0.0252(5) 0.0189(5) 0.0211(5) -0.0033(4) -0.0053(4) 0.0001(4)

loop_
_atom_type_symbol
_atom_type_description
_atom_type_scat_dispersion_real
_atom_type_scat_dispersion_imag
_atom_type_scat_source
C C 0.0033 0.0016 'International Tables Vol C Tables 4.2.6.8 and 6.1.1.4'
H H 0.0000 0.0000 'International Tables Vol C Tables 4.2.6.8 and 6.1.1.4'
O O 0.0106 0.0060 'International Tables Vol C Tables 4.2.6.8 and 6.1.1.4'
F F 0.0171 0.0103 'International Tables Vol C Tables 4.2.6.8 and 6.1.1.4'
B B 0.0013 0.0007 'International Tables Vol C Tables 4.2.6.8 and 6.1.1.4'

loop_
_geom_angle_atom_site_label_1
_geom_angle_atom_site_label_2
_geom_angle_atom_site_label_3
_geom_angle
_geom_angle_site_symmetry_1
_geom_angle_site_symmetry_3
F1 C15 C20 120.00(11) . .
F1 C15 C16 119.73(11) . .
C20 C15 C16 120.26(11) . .
F2 C16 C17 120.14(11) . .
F2 C16 C15 120.35(11) . .
C17 C16 C15 119.51(11) . .
F3 C17 C18 119.95(11) . .
F3 C17 C16 119.77(12) . .
C18 C17 C16 120.28(11) . .
F4 C18 C19 119.65(12) . .
F4 C18 C17 120.23(11) . .
C19 C18 C17 120.12(11) . .
F5 C19 C18 120.10(11) . .
F5 C19 C20 120.00(11) . .
C18 C19 C20 119.89(11) . .
F6 C20 C15 120.52(11) . .
F6 C20 C19 119.54(11) . .
C15 C20 C19 119.94(11) . .
B O1 C9 107.19(8) . .
B O2 C10 107.01(8) . .
C8 C1 C2 121.61(9) . .
C8 C1 H1 120.4(9) . .
C2 C1 H1 118.0(9) . .
C3 C2 C1 118.52(9) . .
C3 C2 B 119.80(9) . .
C1 C2 B 121.68(9) . .
C6 C3 C2 122.06(9) . .
C6 C3 H3 118.1(9) . .
C2 C3 H3 119.8(9) . .
C5 C4 C6 121.37(9) . .
C5 C4 H4 122.1(9) . .
C6 C4 H4 116.5(9) . .
C4 C5 C8 121.31(9) . 2_656
C4 C5 H5 122.4(9) . .
C8 C5 H5 116.3(9) 2_656 .
C3 C6 C7 118.93(8) . .
C3 C6 C4 122.37(8) . .
C7 C6 C4 118.70(8) . .
C6 C7 C8 119.77(8) . .
C6 C7 C7 119.87(10) . 2_656
C8 C7 C7 120.36(10) . 2_656
C1 C8 C7 119.09(8) . .
C1 C8 C5 122.52(8) . 2_656
C7 C8 C5 118.38(8) . 2_656
O1 C9 C11 108.38(8) . .
O1 C9 C12 107.02(8) . .
C11 C9 C12 110.03(10) . .
O1 C9 C10 102.64(7) . .
C11 C9 C10 115.19(9) . .
C12 C9 C10 112.93(9) . .
O2 C10 C14 108.43(8) . .
O2 C10 C13 106.41(8) . .
C14 C10 C13 110.09(10) . .
O2 C10 C9 102.32(7) . .
C14 C10 C9 115.11(9) . .
C13 C10 C9 113.71(9) . .
C9 C11 H11A 111.5(10) . .
C9 C11 H11B 109.8(10) . .
H11A C11 H11B 105.9(13) . .
C9 C11 H11C 111.4(11) . .
H11A C11 H11C 108.7(14) . .
H11B C11 H11C 109.4(14) . .
C9 C12 H12A 112.5(9) . .
C9 C12 H12B 111.5(9) . .
H12A C12 H12B 109.2(13) . .
C9 C12 H12C 108.7(9) . .
H12A C12 H12C 107.1(13) . .
H12B C12 H12C 107.7(13) . .
C10 C13 H13A 107.2(10) . .
C10 C13 H13B 111.1(9) . .
H13A C13 H13B 108.8(14) . .
C10 C13 H13C 110.7(10) . .
H13A C13 H13C 110.7(14) . .
H13B C13 H13C 108.3(14) . .
C10 C14 H14A 111.9(9) . .
C10 C14 H14B 108.7(9) . .
H14A C14 H14B 109.5(13) . .
C10 C14 H14C 110.3(10) . .
H14A C14 H14C 109.4(13) . .
H14B C14 H14C 107.0(14) . .
O1 B O2 113.85(9) . .
O1 B C2 123.87(9) . .
O2 B C2 122.27(9) . .

loop_
_geom_bond_atom_site_label_1
_geom_bond_atom_site_label_2
_geom_bond_distance
_geom_bond_site_symmetry_2
F1 C15 1.3332(13) .
F2 C16 1.3284(15) .
F3 C17 1.3375(14) .
F4 C18 1.3396(13) .
F5 C19 1.3361(14) .
F6 C20 1.3341(13) .
C15 C20 1.3773(18) .
C15 C16 1.3822(17) .
C16 C17 1.3813(17) .
C17 C18 1.3768(18) .
C18 C19 1.3764(17) .
C19 C20 1.3831(17) .
O1 B 1.3620(13) .
O1 C9 1.4615(11) .
O2 B 1.3694(13) .
O2 C10 1.4621(11) .
C1 C8 1.4004(13) .
C1 C2 1.4027(13) .
C1 H1 0.938(15) .
C2 C3 1.3993(14) .
C2 B 1.5558(14) .
C3 C6 1.3971(13) .
C3 H3 0.978(15) .
C4 C5 1.3559(13) .
C4 C6 1.4383(13) .
C4 H4 1.004(15) .
C5 C8 1.4392(13) 2_656
C5 H5 0.981(15) .
C6 C7 1.4221(13) .
C7 C8 1.4241(12) .
C7 C7 1.4246(17) 2_656
C8 C5 1.4392(13) 2_656
C9 C11 1.5150(15) .
C9 C12 1.5213(16) .
C9 C10 1.5656(14) .
C10 C14 1.5157(15) .
C10 C13 1.5220(16) .
C11 H11A 0.975(17) .
C11 H11B 1.009(17) .
C11 H11C 0.966(18) .
C12 H12A 0.976(17) .
C12 H12B 0.995(17) .
C12 H12C 1.018(17) .
C13 H13A 0.959(18) .
C13 H13B 0.984(17) .
C13 H13C 0.993(18) .
C14 H14A 1.032(17) .
C14 H14B 0.974(16) .
C14 H14C 0.959(18) .
